data_4082560
loop_
_publ_author_name
'Patrick, Scott R.'
'G\'omez-Su\'arez, Adri\'an'
'Slawin, Alexandra M. Z.'
'Nolan, Steven P.'

_publ_section_title
;
 New [Au(NHC)(OH)] Complexes for Silver-Free Protocols
;
_journal_issue 1
_journal_name_full Organometallics
_journal_page_first 421
_journal_paper_doi 10.1021/om4010065
_journal_volume 33
_journal_year 2014
_chemical_formula_moiety 'C29 H34 Au Cl2 F6 N3 O4 S2'
_chemical_formula_sum 'C29 H34 Au Cl2 F6 N3 O4 S2'
_chemical_formula_weight 934.59
_space_group_IT_number 15
_symmetry_cell_setting monoclinic
_symmetry_Int_Tables_number 15
_symmetry_space_group_name_Hall '-C 2yc'
_symmetry_space_group_name_H-M 'C 1 2/c 1'
_atom_sites_solution_hydrogens geom
_atom_sites_solution_primary direct
_atom_sites_solution_secondary difmap
_cell_angle_alpha 90.0000
_cell_angle_beta 101.715(6)
_cell_angle_gamma 90.0000
_cell_formula_units_Z 4
_cell_length_a 10.958(3)
_cell_length_b 19.591(5)
_cell_length_c 16.703(5)
_cell_measurement_reflns_used 6626
_cell_measurement_temperature 93
_cell_measurement_theta_max 25.35
_cell_measurement_theta_min 2.16
_cell_volume 3511.1(17)
_computing_cell_refinement 'CrystalClear-SM Expert 2.0 rc13'
_computing_data_collection 'CrystalClear-SM Expert 2.0 rc13 (Rigaku, 2009)'
_computing_data_reduction 'CrystalClear-SM Expert 2.0 rc13'
_computing_molecular_graphics 'CrystalStructure 4.0'
_computing_publication_material 'CrystalStructure 4.0 (Rigaku, 2010)'
_computing_structure_refinement 'SHELXL97 (Sheldrick, 2008)'
_computing_structure_solution 'DIRDIF99-PATTY (Gould, et al., 1999)'
_diffrn_ambient_temperature 93
_diffrn_detector_area_resol_mean 14.629
_diffrn_measured_fraction_theta_full 0.994
_diffrn_measured_fraction_theta_max 0.989
_diffrn_measurement_device_type 'Rigaku Mercury70'
_diffrn_measurement_method \w
_diffrn_radiation_type 'Mo K\a'
_diffrn_radiation_wavelength 0.71075
_diffrn_reflns_av_R_equivalents 0.0240
_diffrn_reflns_Laue_measured_fraction_full 0.994
_diffrn_reflns_Laue_measured_fraction_max 0.989
_diffrn_reflns_limit_h_max 13
_diffrn_reflns_limit_h_min -10
_diffrn_reflns_limit_k_max 23
_diffrn_reflns_limit_k_min -22
_diffrn_reflns_limit_l_max 20
_diffrn_reflns_limit_l_min -17
_diffrn_reflns_number 10776
_diffrn_reflns_point_group_measured_fraction_full 0.994
_diffrn_reflns_point_group_measured_fraction_max 0.989
_diffrn_reflns_theta_full 25.000
_diffrn_reflns_theta_max 25.368
_diffrn_reflns_theta_min 2.164
_diffrn_standards_number 0
_exptl_absorpt_coefficient_mu 4.545
_exptl_absorpt_correction_T_max 0.873
_exptl_absorpt_correction_T_min 0.717
_exptl_absorpt_correction_type multi-scan
_exptl_absorpt_process_details 'REQAB (Rigaku, 1998)'
_exptl_crystal_colour colorless
_exptl_crystal_density_diffrn 1.768
_exptl_crystal_density_method 'not measured'
_exptl_crystal_description prism
_exptl_crystal_F_000 1840.00
_exptl_crystal_size_max 0.100
_exptl_crystal_size_mid 0.100
_exptl_crystal_size_min 0.030
_refine_diff_density_max 2.120
_refine_diff_density_min -1.190
_refine_ls_extinction_method none
_refine_ls_goodness_of_fit_ref 1.031
_refine_ls_hydrogen_treatment constr
_refine_ls_number_parameters 214
_refine_ls_number_reflns 3183
_refine_ls_number_restraints 0
_refine_ls_R_factor_gt 0.0232
_refine_ls_shift/su_max 0.002
_refine_ls_structure_factor_coef Fsqd
_refine_ls_weighting_details 'w = 1/[\s^2^(Fo^2^)+(0.0167P)^2^+0.0000P] where P=(Fo^2^+2Fc^2^)/3'
_refine_ls_weighting_scheme calc
_refine_ls_wR_factor_ref 0.0377
_reflns_number_gt 3065
_reflns_number_total 3183
_reflns_threshold_expression F^2^>2.0\s(F^2^)
_cod_data_source_file om4010065_si_002.cif
_cod_data_source_block Au(NTf2)IPrCl
_cod_original_cell_volume 3511.0(15)
_cod_database_code 4082560

loop_
_symmetry_equiv_pos_site_id
_symmetry_equiv_pos_as_xyz
1 +X,+Y,+Z
2 -X,+Y,1/2-Z
3 -X,-Y,-Z
4 +X,-Y,1/2+Z
5 1/2+X,1/2+Y,+Z
6 1/2-X,1/2+Y,1/2-Z
7 1/2-X,1/2-Y,-Z
8 1/2+X,1/2-Y,1/2+Z

loop_
_atom_site_label
_atom_site_type_symbol
_atom_site_fract_x
_atom_site_fract_y
_atom_site_fract_z
_atom_site_U_iso_or_equiv
_atom_site_adp_type
_atom_site_occupancy
_atom_site_symmetry_multiplicity
_atom_site_calc_flag
_atom_site_refinement_flags
Au1 Au 0.0000 0.75936(2) 0.2500 0.01211(6) Uani 1.0 4 d .
Cl3 Cl 0.03685(6) 1.03521(3) 0.15148(4) 0.01882(16) Uani 1.0 8 d .
S16 S 0.13208(6) 0.61339(4) 0.25530(4) 0.01612(16) Uani 1.0 8 d .
F1 F 0.25098(14) 0.58008(9) 0.14251(11) 0.0412(5) Uani 1.0 8 d .
F2 F 0.05159(15) 0.57134(10) 0.10471(10) 0.0402(5) Uani 1.0 8 d .
F3 F 0.13837(16) 0.67025(10) 0.11418(10) 0.0391(5) Uani 1.0 8 d .
O1 O 0.22869(15) 0.65904(9) 0.29128(11) 0.0215(5) Uani 1.0 8 d .
O2 O 0.13033(16) 0.54485(9) 0.28217(12) 0.0262(5) Uani 1.0 8 d .
N2 N 0.02386(17) 0.90185(10) 0.19042(13) 0.0106(5) Uani 1.0 8 d .
N16 N 0.0000 0.65306(15) 0.2500 0.0129(7) Uani 1.0 4 d .
C1 C 0.0000 0.85978(19) 0.2500 0.0125(9) Uani 1.0 4 d .
C3 C 0.0144(2) 0.96944(13) 0.21284(16) 0.0129(6) Uani 1.0 8 d .
C4 C 0.0362(3) 0.87714(13) 0.11040(15) 0.0120(6) Uani 1.0 8 d .
C5 C 0.1560(3) 0.86231(13) 0.09758(16) 0.0131(6) Uani 1.0 8 d .
C6 C 0.1620(3) 0.83367(14) 0.02238(16) 0.0180(7) Uani 1.0 8 d .
C7 C 0.0553(3) 0.82166(14) -0.03643(17) 0.0195(7) Uani 1.0 8 d .
C8 C -0.0612(3) 0.83888(14) -0.02265(16) 0.0182(7) Uani 1.0 8 d .
C9 C -0.0730(3) 0.86708(13) 0.05220(16) 0.0135(6) Uani 1.0 8 d .
C10 C 0.2729(3) 0.87606(14) 0.16180(17) 0.0178(7) Uani 1.0 8 d .
C11 C 0.3126(3) 0.81268(16) 0.21441(18) 0.0265(8) Uani 1.0 8 d .
C12 C 0.3819(3) 0.90126(14) 0.12452(18) 0.0231(7) Uani 1.0 8 d .
C13 C -0.2014(3) 0.88769(14) 0.06660(17) 0.0183(7) Uani 1.0 8 d .
C14 C -0.2913(3) 0.82721(15) 0.05598(19) 0.0288(8) Uani 1.0 8 d .
C15 C -0.2544(3) 0.94641(16) 0.00996(17) 0.0268(8) Uani 1.0 8 d .
C16 C 0.1428(3) 0.60828(16) 0.14705(18) 0.0244(8) Uani 1.0 8 d .
H6 H 0.2409 0.8221 0.0110 0.0216 Uiso 1.0 8 calc R
H7 H 0.0623 0.8013 -0.0869 0.0234 Uiso 1.0 8 calc R
H8 H -0.1333 0.8315 -0.0641 0.0219 Uiso 1.0 8 calc R
H10 H 0.2529 0.9128 0.1986 0.0214 Uiso 1.0 8 calc R
H11A H 0.3305 0.7753 0.1796 0.0317 Uiso 1.0 8 calc R
H11B H 0.2451 0.7991 0.2417 0.0317 Uiso 1.0 8 calc R
H11C H 0.3875 0.8231 0.2556 0.0317 Uiso 1.0 8 calc R
H12A H 0.3537 0.9390 0.0868 0.0277 Uiso 1.0 8 calc R
H12B H 0.4118 0.8638 0.0947 0.0277 Uiso 1.0 8 calc R
H12C H 0.4497 0.9171 0.1683 0.0277 Uiso 1.0 8 calc R
H13 H -0.1910 0.9042 0.1243 0.0219 Uiso 1.0 8 calc R
H14A H -0.2574 0.7912 0.0949 0.0346 Uiso 1.0 8 calc R
H14B H -0.3020 0.8096 0.0001 0.0346 Uiso 1.0 8 calc R
H14C H -0.3722 0.8421 0.0662 0.0346 Uiso 1.0 8 calc R
H15A H -0.2626 0.9320 -0.0471 0.0321 Uiso 1.0 8 calc R
H15B H -0.1981 0.9857 0.0206 0.0321 Uiso 1.0 8 calc R
H15C H -0.3364 0.9592 0.0200 0.0321 Uiso 1.0 8 calc R

loop_
_atom_site_aniso_label
_atom_site_aniso_U_11
_atom_site_aniso_U_22
_atom_site_aniso_U_33
_atom_site_aniso_U_12
_atom_site_aniso_U_13
_atom_site_aniso_U_23
Au1 0.01386(8) 0.01082(10) 0.01242(9) 0.0000 0.00447(6) 0.0000
Cl3 0.0227(4) 0.0127(4) 0.0226(4) -0.0003(3) 0.0081(3) 0.0052(3)
S16 0.0163(4) 0.0131(4) 0.0187(4) 0.0033(3) 0.0029(3) 0.0017(4)
F1 0.0299(10) 0.0531(13) 0.0455(13) 0.0125(9) 0.0192(9) -0.0130(10)
F2 0.0361(10) 0.0576(14) 0.0275(11) -0.0082(10) 0.0077(9) -0.0218(10)
F3 0.0564(12) 0.0402(13) 0.0267(11) 0.0071(10) 0.0229(10) 0.0083(10)
O1 0.0172(10) 0.0184(12) 0.0272(12) 0.0009(9) 0.0007(9) 0.0006(10)
O2 0.0270(11) 0.0136(12) 0.0379(14) 0.0047(9) 0.0061(10) 0.0062(10)
N2 0.0120(11) 0.0085(13) 0.0124(13) 0.0001(9) 0.0051(10) -0.0000(10)
N16 0.0156(16) 0.0086(18) 0.0152(18) 0.0000 0.0047(14) 0.0000
C1 0.0070(17) 0.013(3) 0.018(3) 0.0000 0.0031(17) 0.0000
C3 0.0103(12) 0.0081(16) 0.0211(17) -0.0014(11) 0.0049(12) 0.0009(13)
C4 0.0196(14) 0.0084(15) 0.0097(15) 0.0006(12) 0.0068(12) 0.0007(12)
C5 0.0154(13) 0.0082(15) 0.0167(16) 0.0004(12) 0.0061(12) 0.0037(12)
C6 0.0214(15) 0.0155(17) 0.0198(17) 0.0016(12) 0.0107(14) 0.0003(13)
C7 0.0324(16) 0.0157(17) 0.0133(16) -0.0003(13) 0.0116(14) -0.0009(13)
C8 0.0223(15) 0.0173(17) 0.0149(16) -0.0016(13) 0.0032(13) 0.0004(13)
C9 0.0173(13) 0.0087(15) 0.0151(16) 0.0012(12) 0.0050(13) 0.0038(13)
C10 0.0150(13) 0.0170(17) 0.0244(18) -0.0001(12) 0.0109(13) -0.0035(14)
C11 0.0192(15) 0.034(2) 0.0264(19) -0.0015(14) 0.0060(14) 0.0100(16)
C12 0.0163(14) 0.0219(18) 0.0320(19) 0.0004(13) 0.0070(14) 0.0039(15)
C13 0.0167(14) 0.0213(18) 0.0162(17) 0.0028(12) 0.0018(13) -0.0018(14)
C14 0.0193(15) 0.033(2) 0.036(2) -0.0026(14) 0.0096(15) -0.0040(16)
C15 0.0220(15) 0.0258(19) 0.030(2) 0.0075(14) 0.0002(14) -0.0008(15)
C16 0.0206(15) 0.028(2) 0.0258(19) 0.0019(14) 0.0078(15) -0.0073(16)

loop_
_atom_type_symbol
_atom_type_description
_atom_type_scat_dispersion_real
_atom_type_scat_dispersion_imag
_atom_type_scat_source
C C 0.0033 0.0016
;
International Tables for Crystallography
(1992, Vol. C, Tables 4.2.6.8 and 6.1.1.4)
;
H H 0.0000 0.0000
;
International Tables for Crystallography
(1992, Vol. C, Table 6.1.1.4)
;
Au Au -2.0133 8.8022
;
International Tables for Crystallography
(1992, Vol. C, Tables 4.2.6.8 and 6.1.1.4)
;
Cl Cl 0.1484 0.1585
;
International Tables for Crystallography
(1992, Vol. C, Tables 4.2.6.8 and 6.1.1.4)
;
F F 0.0171 0.0103
;
International Tables for Crystallography
(1992, Vol. C, Tables 4.2.6.8 and 6.1.1.4)
;
N N 0.0061 0.0033
;
International Tables for Crystallography
(1992, Vol. C, Tables 4.2.6.8 and 6.1.1.4)
;
O O 0.0106 0.0060
;
International Tables for Crystallography
(1992, Vol. C, Tables 4.2.6.8 and 6.1.1.4)
;
S S 0.1246 0.1234
;
International Tables for Crystallography
(1992, Vol. C, Tables 4.2.6.8 and 6.1.1.4)
;

loop_
_geom_angle_atom_site_label_1
_geom_angle_atom_site_label_2
_geom_angle_atom_site_label_3
_geom_angle
_geom_angle_publ_flag
_geom_angle_site_symmetry_3
N16 Au1 C1 180.000 yes .
O1 S16 O2 121.24(11) yes .
O1 S16 N16 107.44(12) yes .
O1 S16 C16 105.01(13) yes .
O2 S16 N16 113.59(13) yes .
O2 S16 C16 105.52(14) yes .
N16 S16 C16 101.89(10) yes .
C1 N2 C3 110.2(3) yes .
C1 N2 C4 122.7(3) yes .
C3 N2 C4 126.4(3) yes .
Au1 N16 S16 118.49(10) yes .
Au1 N16 S16 118.49(10) yes 2_555
S16 N16 S16 123.02(19) yes 2_555
Au1 C1 N2 127.37(16) yes .
Au1 C1 N2 127.37(16) yes 2_555
N2 C1 N2 105.3(3) yes 2_555
Cl3 C3 N2 122.4(2) yes .
Cl3 C3 C3 130.5(3) yes 2_555
N2 C3 C3 107.1(3) yes 2_555
N2 C4 C5 118.3(2) yes .
N2 C4 C9 117.5(3) yes .
C5 C4 C9 124.2(3) yes .
C4 C5 C6 116.0(3) yes .
C4 C5 C10 122.4(3) yes .
C6 C5 C10 121.5(3) yes .
C5 C6 C7 121.5(3) yes .
C6 C7 C8 121.0(3) yes .
C7 C8 C9 120.1(3) yes .
C4 C9 C8 117.3(3) yes .
C4 C9 C13 122.7(3) yes .
C8 C9 C13 120.0(2) yes .
C5 C10 C11 111.2(3) yes .
C5 C10 C12 112.6(3) yes .
C11 C10 C12 109.8(2) yes .
C9 C13 C14 111.7(3) yes .
C9 C13 C15 110.3(3) yes .
C14 C13 C15 110.9(2) yes .
S16 C16 F1 108.42(19) yes .
S16 C16 F2 111.4(2) yes .
S16 C16 F3 110.6(2) yes .
F1 C16 F2 109.3(3) yes .
F1 C16 F3 108.4(3) yes .
F2 C16 F3 108.6(3) yes .
C5 C6 H6 119.251 no .
C7 C6 H6 119.269 no .
C6 C7 H7 119.519 no .
C8 C7 H7 119.525 no .
C7 C8 H8 119.971 no .
C9 C8 H8 119.956 no .
C5 C10 H10 107.664 no .
C11 C10 H10 107.661 no .
C12 C10 H10 107.658 no .
C10 C11 H11A 109.468 no .
C10 C11 H11B 109.470 no .
C10 C11 H11C 109.469 no .
H11A C11 H11B 109.486 no .
H11A C11 H11C 109.473 no .
H11B C11 H11C 109.463 no .
C10 C12 H12A 109.471 no .
C10 C12 H12B 109.462 no .
C10 C12 H12C 109.467 no .
H12A C12 H12B 109.483 no .
H12A C12 H12C 109.468 no .
H12B C12 H12C 109.476 no .
C9 C13 H13 107.918 no .
C14 C13 H13 107.911 no .
C15 C13 H13 107.930 no .
C13 C14 H14A 109.475 no .
C13 C14 H14B 109.473 no .
C13 C14 H14C 109.469 no .
H14A C14 H14B 109.470 no .
H14A C14 H14C 109.471 no .
H14B C14 H14C 109.470 no .
C13 C15 H15A 109.473 no .
C13 C15 H15B 109.471 no .
C13 C15 H15C 109.470 no .
H15A C15 H15B 109.483 no .
H15A C15 H15C 109.468 no .
H15B C15 H15C 109.463 no .

loop_
_geom_bond_atom_site_label_1
_geom_bond_atom_site_label_2
_geom_bond_distance
_geom_bond_publ_flag
_geom_bond_site_symmetry_2
Au1 N16 2.082(3) yes .
Au1 C1 1.967(4) yes .
Cl3 C3 1.695(3) yes .
S16 O1 1.4224(18) yes .
S16 O2 1.417(2) yes .
S16 N16 1.6293(16) yes .
S16 C16 1.838(4) yes .
F1 C16 1.324(4) yes .
F2 C16 1.318(4) yes .
F3 C16 1.329(4) yes .
N2 C1 1.358(4) yes .
N2 C3 1.386(4) yes .
N2 C4 1.454(4) yes .
C3 C3 1.342(4) yes 2_555
C4 C5 1.403(4) yes .
C4 C9 1.394(4) yes .
C5 C6 1.389(4) yes .
C5 C10 1.518(4) yes .
C6 C7 1.386(4) yes .
C7 C8 1.385(4) yes .
C8 C9 1.397(4) yes .
C9 C13 1.529(4) yes .
C10 C11 1.532(4) yes .
C10 C12 1.536(4) yes .
C13 C14 1.528(4) yes .
C13 C15 1.527(4) yes .
C6 H6 0.950 no .
C7 H7 0.950 no .
C8 H8 0.950 no .
C10 H10 1.000 no .
C11 H11A 0.980 no .
C11 H11B 0.980 no .
C11 H11C 0.980 no .
C12 H12A 0.980 no .
C12 H12B 0.980 no .
C12 H12C 0.980 no .
C13 H13 1.000 no .
C14 H14A 0.980 no .
C14 H14B 0.980 no .
C14 H14C 0.980 no .
C15 H15A 0.980 no .
C15 H15B 0.980 no .
C15 H15C 0.980 no .

loop_
_geom_contact_atom_site_label_1
_geom_contact_atom_site_label_2
_geom_contact_distance
_geom_contact_publ_flag
_geom_contact_site_symmetry_2
Au1 F3 3.448(2) no .
Au1 F3 3.448(2) no 2_555
Au1 O1 3.1490(18) no .
Au1 O1 3.1490(18) no 2_555
Au1 C4 3.361(3) no .
Au1 C4 3.361(3) no 2_555
Cl3 Cl3 3.5445(13) no 2_555
Cl3 C4 3.172(3) no .
S16 F2 3.480(2) no 2_555
S16 O2 3.120(2) no 2_555
F1 O1 2.979(3) no .
F1 O2 2.986(3) no .
F2 O2 2.960(3) no .
F2 O2 3.057(3) no 2_555
F2 N16 3.054(3) no .
F3 O1 2.931(3) no .
F3 N16 2.993(2) no .
F3 C6 3.582(4) no .
F3 C11 3.596(4) no .
O1 C11 3.469(4) no .
O2 O2 2.840(3) no 2_555
N2 C4 3.553(4) no 2_555
N2 C10 2.909(4) no .
N2 C11 3.565(4) no .
N2 C13 2.894(3) no .
N16 C16 2.696(4) no 2_555
C1 C3 2.251(5) no 2_555
C1 C4 2.467(3) no 2_555
C1 C5 3.343(3) no .
C1 C5 3.343(3) no 2_555
C1 C9 3.241(3) no .
C1 C9 3.241(3) no 2_555
C1 C13 3.436(3) no .
C1 C13 3.436(3) no 2_555
C3 C5 3.425(4) no .
C3 C9 3.331(4) no .
C3 C13 3.432(4) no .
C4 C7 2.729(4) no .
C4 C11 3.413(4) no .
C4 C15 3.553(4) no .
C5 C8 2.823(4) no .
C6 C9 2.797(4) no .
C6 C11 3.321(4) no .
C6 C12 2.967(4) no .
C8 C14 3.079(5) no .
C8 C15 3.112(4) no .
Cl3 F1 3.2276(19) no 5_455
Cl3 O1 3.5217(19) no 6_555
Cl3 O2 3.595(2) no 6_555
Cl3 C7 3.433(3) no 3_575
Cl3 C8 3.320(3) no 3_575
F1 Cl3 3.2276(19) no 5_545
F1 C6 3.524(4) no 7_565
F1 C7 3.589(4) no 7_565
F1 C15 3.422(4) no 5_545
F2 C15 3.444(3) no 7_465
F3 C6 3.467(4) no 7_565
O1 Cl3 3.5217(19) no 6_545
O1 C8 3.472(3) no 8_565
O2 Cl3 3.595(2) no 6_545
O2 C10 3.540(4) no 6_545
O2 C12 3.232(4) no 6_545
C6 F1 3.524(4) no 7_565
C6 F3 3.467(4) no 7_565
C7 Cl3 3.433(3) no 3_575
C7 F1 3.589(4) no 7_565
C8 Cl3 3.320(3) no 3_575
C8 O1 3.472(3) no 8_464
C10 O2 3.540(4) no 6_555
C12 O2 3.232(4) no 6_555
C15 F1 3.422(4) no 5_455
C15 F2 3.444(3) no 7_465
Au1 H11B 2.8272 no .
Au1 H11B 2.8272 no 2_555
Au1 H14A 3.4773 no .
Au1 H14A 3.4773 no 2_555
Cl3 H10 3.3486 no .
Cl3 H13 3.5448 no .
Cl3 H15B 3.1718 no .
F3 H11A 2.9876 no .
F3 H11B 3.3559 no .
O1 H11A 3.2796 no .
O1 H11B 2.8825 no .
O1 H14A 3.1895 no 2_555
N2 H10 2.4946 no .
N2 H11B 3.1338 no .
N2 H13 2.3892 no .
N2 H13 3.2613 no 2_555
C1 H10 3.2344 no .
C1 H10 3.2344 no 2_555
C1 H11B 2.9665 no .
C1 H11B 2.9665 no 2_555
C1 H13 2.7861 no .
C1 H13 2.7861 no 2_555
C3 H10 2.8921 no .
C3 H13 2.7454 no .
C3 H13 3.2623 no 2_555
C3 H15B 3.5775 no .
C4 H6 3.2343 no .
C4 H8 3.2482 no .
C4 H10 2.6221 no .
C4 H11B 3.2165 no .
C4 H13 2.6012 no .
C4 H14A 3.5944 no .
C4 H15B 3.4353 no .
C5 H7 3.2706 no .
C5 H11A 2.7156 no .
C5 H11B 2.7062 no .
C5 H11C 3.3573 no .
C5 H12A 2.6718 no .
C5 H12B 2.8132 no .
C5 H12C 3.3695 no .
C6 H8 3.2647 no .
C6 H10 3.2973 no .
C6 H11A 3.1057 no .
C6 H12A 2.9854 no .
C6 H12B 2.8219 no .
C8 H6 3.2602 no .
C8 H13 3.3310 no .
C8 H14A 3.3262 no .
C8 H14B 2.7999 no .
C8 H15A 2.8283 no .
C8 H15B 3.3889 no .
C9 H7 3.2644 no .
C9 H14A 2.7184 no .
C9 H14B 2.7268 no .
C9 H14C 3.3694 no .
C9 H15A 2.6992 no .
C9 H15B 2.6953 no .
C9 H15C 3.3541 no .
C10 H6 2.6880 no .
C11 H6 3.3328 no .
C11 H12A 3.3557 no .
C11 H12B 2.6579 no .
C11 H12C 2.7391 no .
C11 H14A 3.3871 no 2_555
C12 H6 2.6830 no .
C12 H11A 2.7322 no .
C12 H11B 3.3570 no .
C12 H11C 2.6625 no .
C13 H8 2.6835 no .
C14 H8 2.9056 no .
C14 H11B 3.3602 no 2_555
C14 H11C 3.5161 no 2_555
C14 H15A 2.7373 no .
C14 H15B 3.3585 no .
C14 H15C 2.6784 no .
C15 H8 3.0047 no .
C15 H14A 3.3587 no .
C15 H14B 2.7296 no .
C15 H14C 2.6862 no .
H6 H7 2.3181 no .
H6 H10 3.5819 no .
H6 H11A 2.9340 no .
H6 H12A 2.7827 no .
H6 H12B 2.2514 no .
H7 H8 2.3274 no .
H8 H14A 3.3163 no .
H8 H14B 2.3574 no .
H8 H15A 2.4760 no .
H8 H15B 3.4703 no .
H10 H11A 2.8630 no .
H10 H11B 2.3482 no .
H10 H11C 2.3665 no .
H10 H12A 2.4100 no .
H10 H12B 2.8628 no .
H10 H12C 2.3149 no .
H10 H13 3.1715 no 2_555
H11A H12A 3.5937 no .
H11A H12B 2.5146 no .
H11A H12C 3.0912 no .
H11B H12B 3.5757 no .
H11B H13 3.1856 no 2_555
H11B H14A 2.7109 no 2_555
H11B H14C 3.3372 no 2_555
H11C H12A 3.5804 no .
H11C H12B 2.8672 no .
H11C H12C 2.5268 no .
H11C H13 3.5967 no 2_555
H11C H14A 3.1782 no 2_555
H11C H14C 3.0375 no 2_555
H13 H14A 2.3513 no .
H13 H14B 2.8623 no .
H13 H14C 2.3624 no .
H13 H15A 2.8615 no .
H13 H15B 2.3450 no .
H13 H15C 2.3680 no .
H14A H15C 3.5655 no .
H14B H15A 2.5873 no .
H14B H15C 2.9834 no .
H14C H15A 3.0065 no .
H14C H15B 3.5671 no .
H14C H15C 2.4771 no .
Cl3 H7 3.4817 no 3_575
Cl3 H8 3.2693 no 3_575
Cl3 H15A 3.3660 no 3_575
S16 H15A 3.3871 no 8_565
F1 H6 3.2176 no 7_565
F1 H7 3.3495 no 7_565
F1 H13 3.5285 no 5_545
F1 H15B 2.8876 no 5_545
F1 H15C 3.1485 no 5_545
F2 H12A 3.3541 no 5_445
F2 H12A 3.5638 no 7_565
F2 H12C 3.4629 no 5_445
F2 H14C 3.5510 no 7_465
F2 H15A 3.1174 no 7_465
F2 H15C 3.0062 no 5_545
F2 H15C 2.8747 no 7_465
F3 H6 2.6964 no 7_565
F3 H7 3.4474 no 7_565
F3 H12B 3.4850 no 7_565
O1 H8 2.5827 no 8_565
O1 H15A 3.2212 no 8_565
O2 H10 2.8745 no 6_545
O2 H12A 2.9939 no 6_545
O2 H12C 3.5041 no 5_445
O2 H12C 2.8315 no 6_545
O2 H15A 2.8912 no 8_565
C6 H6 3.3156 no 7_565
C7 H6 3.5650 no 7_565
C7 H11A 3.4792 no 7_565
C8 H14A 3.3048 no 7_465
C8 H14B 3.3283 no 7_465
C11 H7 3.5479 no 7_565
C11 H11C 3.2295 no 2_655
C11 H12C 3.5688 no 2_655
C12 H11C 3.2683 no 2_655
C12 H12C 3.5902 no 2_655
C12 H14C 3.2594 no 1_655
C12 H15B 3.5852 no 3_575
C14 H8 3.2272 no 7_465
C14 H12B 3.5171 no 1_455
C14 H14A 3.5438 no 7_465
C14 H14B 3.0805 no 7_465
C15 H12A 2.8498 no 3_575
C16 H6 3.4386 no 7_565
H6 F1 3.2176 no 7_565
H6 F3 2.6964 no 7_565
H6 C6 3.3156 no 7_565
H6 C7 3.5650 no 7_565
H6 C16 3.4386 no 7_565
H6 H6 2.8595 no 7_565
H6 H7 3.3153 no 7_565
H7 Cl3 3.4817 no 3_575
H7 F1 3.3495 no 7_565
H7 F3 3.4474 no 7_565
H7 C11 3.5479 no 7_565
H7 H6 3.3153 no 7_565
H7 H11A 2.6011 no 7_565
H7 H12B 3.2519 no 7_565
H7 H14C 3.5564 no 7_465
H8 Cl3 3.2693 no 3_575
H8 O1 2.5827 no 8_464
H8 C14 3.2272 no 7_465
H8 H14A 2.6877 no 7_465
H8 H14B 3.0976 no 7_465
H8 H14C 3.4017 no 7_465
H10 O2 2.8745 no 6_555
H10 H12C 3.5544 no 2_655
H11A C7 3.4792 no 7_565
H11A H7 2.6011 no 7_565
H11A H11C 3.2005 no 2_655
H11C C11 3.2295 no 2_655
H11C C12 3.2683 no 2_655
H11C H11A 3.2005 no 2_655
H11C H11C 2.5116 no 2_655
H11C H12B 3.0795 no 2_655
H11C H12C 2.6953 no 2_655
H12A F2 3.3541 no 5_555
H12A F2 3.5638 no 7_565
H12A O2 2.9939 no 6_555
H12A C15 2.8498 no 3_575
H12A H15A 2.7486 no 3_575
H12A H15B 2.6569 no 3_575
H12A H15C 2.6564 no 3_575
H12B F3 3.4850 no 7_565
H12B C14 3.5171 no 1_655
H12B H7 3.2519 no 7_565
H12B H11C 3.0795 no 2_655
H12B H14C 2.5434 no 1_655
H12C F2 3.4629 no 5_555
H12C O2 3.5041 no 5_555
H12C O2 2.8315 no 6_555
H12C C11 3.5688 no 2_655
H12C C12 3.5902 no 2_655
H12C H10 3.5544 no 2_655
H12C H11C 2.6953 no 2_655
H12C H12C 2.7298 no 2_655
H12C H14C 3.1979 no 1_655
H13 F1 3.5285 no 5_455
H14A C8 3.3048 no 7_465
H14A C14 3.5438 no 7_465
H14A H8 2.6877 no 7_465
H14A H14A 3.5892 no 7_465
H14A H14B 2.6931 no 7_465
H14B C8 3.3283 no 7_465
H14B C14 3.0805 no 7_465
H14B H8 3.0976 no 7_465
H14B H14A 2.6931 no 7_465
H14B H14B 2.5971 no 7_465
H14C F2 3.5510 no 7_465
H14C C12 3.2594 no 1_455
H14C H7 3.5564 no 7_465
H14C H8 3.4017 no 7_465
H14C H12B 2.5434 no 1_455
H14C H12C 3.1979 no 1_455
H15A Cl3 3.3660 no 3_575
H15A S16 3.3871 no 8_464
H15A F2 3.1174 no 7_465
H15A O1 3.2212 no 8_464
H15A O2 2.8912 no 8_464
H15A H12A 2.7486 no 3_575
H15B F1 2.8876 no 5_455
H15B C12 3.5852 no 3_575
H15B H12A 2.6569 no 3_575
H15C F1 3.1485 no 5_455
H15C F2 3.0062 no 5_455
H15C F2 2.8747 no 7_465
H15C H12A 2.6564 no 3_575

loop_
_geom_torsion_atom_site_label_1
_geom_torsion_atom_site_label_2
_geom_torsion_atom_site_label_3
_geom_torsion_atom_site_label_4
_geom_torsion
_geom_torsion_publ_flag
_geom_torsion_site_symmetry_3
_geom_torsion_site_symmetry_4
O1 S16 N16 Au1 23.02(10) no . .
O1 S16 N16 S16 -156.98(9) no . 2_555
O1 S16 C16 F1 64.6(2) no . .
O1 S16 C16 F2 -175.12(17) no . .
O1 S16 C16 F3 -54.17(19) no . .
O2 S16 N16 Au1 159.95(9) no . .
O2 S16 N16 S16 -20.05(10) no . 2_555
O2 S16 C16 F1 -64.6(2) no . .
O2 S16 C16 F2 55.7(2) no . .
O2 S16 C16 F3 176.65(15) no . .
N16 S16 C16 F1 176.51(18) no . .
N16 S16 C16 F2 -63.2(3) no . .
N16 S16 C16 F3 57.8(2) no . .
C16 S16 N16 Au1 -87.08(11) no . .
C16 S16 N16 S16 92.92(11) no . 2_555
C1 N2 C3 Cl3 -179.19(13) no . .
C1 N2 C3 C3 0.5(2) no . 2_555
C3 N2 C1 Au1 179.81(11) no . .
C3 N2 C1 N2 -0.19(16) no . 2_555
C1 N2 C4 C5 -94.3(3) no . .
C1 N2 C4 C9 83.1(3) no . .
C4 N2 C1 Au1 9.2(3) no . .
C4 N2 C1 N2 -170.85(16) no . 2_555
C3 N2 C4 C5 96.6(3) no . .
C3 N2 C4 C9 -86.0(3) no . .
C4 N2 C3 Cl3 -9.0(3) no . .
C4 N2 C3 C3 170.74(18) no . 2_555
Cl3 C3 C3 Cl3 -1.3(4) no 2_555 2_555
Cl3 C3 C3 N2 179.06(16) no 2_555 2_555
N2 C3 C3 Cl3 179.06(18) no 2_555 2_555
N2 C3 C3 N2 -0.6(3) no 2_555 2_555
N2 C4 C5 C6 174.96(19) no . .
N2 C4 C5 C10 -4.6(4) no . .
N2 C4 C9 C8 -175.67(19) no . .
N2 C4 C9 C13 6.4(4) no . .
C5 C4 C9 C8 1.6(4) no . .
C5 C4 C9 C13 -176.4(3) no . .
C9 C4 C5 C6 -2.3(4) no . .
C9 C4 C5 C10 178.1(3) no . .
C4 C5 C6 C7 0.9(4) no . .
C4 C5 C10 C11 93.8(3) no . .
C4 C5 C10 C12 -142.5(3) no . .
C6 C5 C10 C11 -85.8(3) no . .
C6 C5 C10 C12 37.9(4) no . .
C10 C5 C6 C7 -179.5(3) no . .
C5 C6 C7 C8 1.0(4) no . .
C6 C7 C8 C9 -1.8(4) no . .
C7 C8 C9 C4 0.5(4) no . .
C7 C8 C9 C13 178.5(3) no . .
C4 C9 C13 C14 -123.6(3) no . .
C4 C9 C13 C15 112.5(3) no . .
C8 C9 C13 C14 58.5(3) no . .
C8 C9 C13 C15 -65.4(3) no . .
